data_2226118
loop_
_publ_author_name
'Wang, Bo'

_publ_section_title
;
 4-(<i>N</i>-Propan-2-ylcarbamoyl)pyridinium perchlorate
;
_journal_coeditor_code GK2274
_journal_issue 6
_journal_name_full 'Acta Crystallographica Section E'
_journal_page_first o1473
_journal_paper_doi 10.1107/S1600536810019306
_journal_volume 66
_journal_year 2010
_chemical_formula_iupac 'C9 H13 N2 O +, Cl O4 -'
_chemical_formula_moiety 'C9 H13 N2 O +, Cl O4 -'
_chemical_formula_sum 'C9 H13 Cl N2 O5'
_chemical_formula_weight 264.66
_chemical_melting_point 408
_chemical_name_systematic
;
4-(<i>N</i>-Propan-2-ylcarbamoyl)pyridinium perchlorate
;
_space_group_IT_number 2
_symmetry_cell_setting triclinic
_symmetry_space_group_name_Hall '-P 1'
_symmetry_space_group_name_H-M 'P -1'
_atom_sites_solution_hydrogens geom
_atom_sites_solution_primary direct
_atom_sites_solution_secondary difmap
_audit_creation_method SHELXL-97
_cell_angle_alpha 93.046(12)
_cell_angle_beta 91.07(2)
_cell_angle_gamma 101.01(3)
_cell_formula_units_Z 2
_cell_length_a 4.9342(3)
_cell_length_b 8.973(4)
_cell_length_c 13.715(10)
_cell_measurement_reflns_used 1631
_cell_measurement_temperature 298(2)
_cell_measurement_theta_max 27.41
_cell_measurement_theta_min 2.32
_cell_volume 594.9(5)
_computing_cell_refinement 'CrystalClear (Rigaku, 2005)'
_computing_data_collection 'CrystalClear (Rigaku, 2005)'
_computing_data_reduction 'CrystalClear (Rigaku, 2005)'
_computing_molecular_graphics 'SHELXTL (Sheldrick, 2008)'
_computing_publication_material 'PRPKAPPA (Ferguson, 1999)'
_computing_structure_refinement 'SHELXL97 (Sheldrick, 2008)'
_computing_structure_solution 'SHELXS97 (Sheldrick, 2008)'
_diffrn_ambient_temperature 298(2)
_diffrn_detector_area_resol_mean 13.6612
_diffrn_measured_fraction_theta_full 0.989
_diffrn_measured_fraction_theta_max 0.989
_diffrn_measurement_device_type 'Rigaku SCXmini diffractometer'
_diffrn_measurement_method '\w scans'
_diffrn_radiation_monochromator graphite
_diffrn_radiation_source 'fine-focus sealed tube'
_diffrn_radiation_type MoK\a
_diffrn_radiation_wavelength 0.71073
_diffrn_reflns_av_R_equivalents 0.0235
_diffrn_reflns_av_sigmaI/netI 0.0290
_diffrn_reflns_limit_h_max 6
_diffrn_reflns_limit_h_min -6
_diffrn_reflns_limit_k_max 11
_diffrn_reflns_limit_k_min -11
_diffrn_reflns_limit_l_max 17
_diffrn_reflns_limit_l_min -17
_diffrn_reflns_number 6065
_diffrn_reflns_theta_full 27.51
_diffrn_reflns_theta_max 27.51
_diffrn_reflns_theta_min 2.32
_diffrn_standards_decay_% 0
_diffrn_standards_interval_count 0
_diffrn_standards_interval_time 0
_diffrn_standards_number 0
_exptl_absorpt_coefficient_mu 0.333
_exptl_absorpt_correction_T_max 1.000
_exptl_absorpt_correction_T_min 0.887
_exptl_absorpt_correction_type multi-scan
_exptl_absorpt_process_details '(CrystalClear; Rigaku, 2005)'
_exptl_crystal_colour Colourless
_exptl_crystal_density_diffrn 1.477
_exptl_crystal_density_method 'not measured'
_exptl_crystal_description Prism
_exptl_crystal_F_000 276
_exptl_crystal_size_max 0.2
_exptl_crystal_size_mid 0.2
_exptl_crystal_size_min 0.2
_refine_diff_density_max 0.778
_refine_diff_density_min -0.576
_refine_ls_extinction_method none
_refine_ls_goodness_of_fit_ref 1.067
_refine_ls_hydrogen_treatment constr
_refine_ls_matrix_type full
_refine_ls_number_parameters 154
_refine_ls_number_reflns 2708
_refine_ls_number_restraints 0
_refine_ls_restrained_S_all 1.067
_refine_ls_R_factor_all 0.0699
_refine_ls_R_factor_gt 0.0553
_refine_ls_shift/su_max 0.001
_refine_ls_shift/su_mean 0.000
_refine_ls_structure_factor_coef Fsqd
_refine_ls_weighting_details 'calc w=1/[\s^2^(Fo^2^)+(0.0780P)^2^+0.3515P] where P=(Fo^2^+2Fc^2^)/3'
_refine_ls_weighting_scheme calc
_refine_ls_wR_factor_gt 0.1474
_refine_ls_wR_factor_ref 0.1587
_reflns_number_gt 2160
_reflns_number_total 2708
_reflns_threshold_expression I>2\s(I)
_cod_data_source_file gk2274.cif
_cod_data_source_block I
_cod_database_code 2226118
_cod_database_fobs_code 2226118

loop_
_symmetry_equiv_pos_as_xyz
'x, y, z'
'-x, -y, -z'

loop_
_atom_site_type_symbol
_atom_site_label
_atom_site_fract_x
_atom_site_fract_y
_atom_site_fract_z
_atom_site_U_iso_or_equiv
_atom_site_adp_type
_atom_site_calc_flag
_atom_site_refinement_flags
_atom_site_occupancy
_atom_site_disorder_assembly
_atom_site_disorder_group
C C1 0.8695(6) 0.8140(3) 0.8363(2) 0.0502(7) Uani d . 1 . .
H H1A 0.8291 0.9111 0.8408 0.060 Uiso calc R 1 . .
C C2 0.7491(5) 0.7102(3) 0.76352(19) 0.0428(6) Uani d . 1 . .
H H2A 0.6249 0.7363 0.7187 0.051 Uiso calc R 1 . .
C C3 0.8135(4) 0.5660(2) 0.75713(17) 0.0329(5) Uani d . 1 . .
C C4 0.9972(5) 0.5295(3) 0.82555(19) 0.0398(5) Uani d . 1 . .
H H4A 1.0437 0.4337 0.8223 0.048 Uiso calc R 1 . .
C C5 1.1098(5) 0.6358(3) 0.8980(2) 0.0463(6) Uani d . 1 . .
H H5A 1.2303 0.6120 0.9451 0.056 Uiso calc R 1 . .
C C6 0.6751(5) 0.4515(3) 0.67827(17) 0.0340(5) Uani d . 1 . .
C C7 0.7297(5) 0.2295(3) 0.5718(2) 0.0452(6) Uani d . 1 . .
H H7A 0.5280 0.2151 0.5658 0.054 Uiso calc R 1 . .
C C8 0.8048(8) 0.0860(3) 0.6075(2) 0.0616(8) Uani d . 1 . .
H H8A 0.7233 0.0652 0.6695 0.092 Uiso calc R 1 . .
H H8B 1.0020 0.0989 0.6144 0.092 Uiso calc R 1 . .
H H8C 0.7368 0.0026 0.5612 0.092 Uiso calc R 1 . .
C C9 0.8498(9) 0.2688(4) 0.4730(2) 0.0703(10) Uani d . 1 . .
H H9A 0.7961 0.3603 0.4532 0.105 Uiso calc R 1 . .
H H9B 0.7815 0.1871 0.4256 0.105 Uiso calc R 1 . .
H H9C 1.0476 0.2840 0.4779 0.105 Uiso calc R 1 . .
Cl Cl1 0.42620(12) 0.18228(8) 0.88680(5) 0.0452(2) Uani d . 1 . .
N N1 1.0451(5) 0.7740(3) 0.90049(17) 0.0485(6) Uani d . 1 . .
H H1B 1.1202 0.8401 0.9455 0.058 Uiso calc R 1 . .
N N2 0.8294(4) 0.3550(2) 0.64449(17) 0.0436(5) Uani d . 1 . .
H H2B 0.9970 0.3667 0.6664 0.052 Uiso calc R 1 . .
O O1 0.4371(3) 0.4521(2) 0.65134(14) 0.0471(5) Uani d . 1 . .
O O2 0.7111(4) 0.1708(2) 0.89323(17) 0.0577(5) Uani d . 1 . .
O O3 0.3117(6) 0.1454(5) 0.79332(19) 0.1241(15) Uani d . 1 . .
O O4 0.4067(6) 0.3375(3) 0.9161(3) 0.0938(10) Uani d . 1 . .
O O5 0.2732(4) 0.0877(2) 0.95541(15) 0.0526(5) Uani d . 1 . .

loop_
_atom_site_aniso_label
_atom_site_aniso_U_11
_atom_site_aniso_U_22
_atom_site_aniso_U_33
_atom_site_aniso_U_12
_atom_site_aniso_U_13
_atom_site_aniso_U_23
C1 0.0574(17) 0.0369(13) 0.0581(17) 0.0166(12) -0.0001(13) -0.0063(12)
C2 0.0470(14) 0.0389(13) 0.0455(14) 0.0165(11) -0.0033(11) 0.0007(10)
C3 0.0292(10) 0.0301(11) 0.0395(12) 0.0063(8) 0.0031(9) 0.0008(9)
C4 0.0389(12) 0.0359(12) 0.0459(13) 0.0116(10) -0.0041(10) -0.0010(10)
C5 0.0434(14) 0.0511(15) 0.0447(14) 0.0123(12) -0.0060(11) -0.0022(12)
C6 0.0290(10) 0.0332(11) 0.0394(12) 0.0055(9) -0.0014(9) 0.0010(9)
C7 0.0358(12) 0.0429(14) 0.0553(16) 0.0094(10) -0.0100(11) -0.0155(12)
C8 0.085(2) 0.0424(15) 0.0561(18) 0.0112(15) 0.0005(16) -0.0060(13)
C9 0.101(3) 0.0553(18) 0.0536(18) 0.0164(18) -0.0149(17) -0.0046(14)
Cl1 0.0334(3) 0.0543(4) 0.0474(4) 0.0041(3) -0.0046(2) 0.0162(3)
N1 0.0520(13) 0.0465(13) 0.0451(12) 0.0094(10) -0.0022(10) -0.0141(10)
N2 0.0279(10) 0.0429(11) 0.0583(13) 0.0093(8) -0.0097(9) -0.0169(10)
O1 0.0309(9) 0.0515(11) 0.0599(12) 0.0135(8) -0.0094(8) -0.0047(9)
O2 0.0352(10) 0.0632(13) 0.0764(14) 0.0129(9) 0.0019(9) 0.0071(10)
O3 0.0714(18) 0.243(4) 0.0419(14) -0.011(2) -0.0133(12) 0.0139(19)
O4 0.0700(16) 0.0436(12) 0.174(3) 0.0203(11) -0.0057(17) 0.0286(15)
O5 0.0568(12) 0.0467(11) 0.0558(12) 0.0098(9) 0.0161(9) 0.0115(9)

loop_
_atom_type_symbol
_atom_type_description
_atom_type_scat_dispersion_real
_atom_type_scat_dispersion_imag
_atom_type_scat_source
C C 0.0033 0.0016 'International Tables Vol C Tables 4.2.6.8 and 6.1.1.4'
H H 0.0000 0.0000 'International Tables Vol C Tables 4.2.6.8 and 6.1.1.4'
N N 0.0061 0.0033 'International Tables Vol C Tables 4.2.6.8 and 6.1.1.4'
O O 0.0106 0.0060 'International Tables Vol C Tables 4.2.6.8 and 6.1.1.4'
Cl Cl 0.1484 0.1585 'International Tables Vol C Tables 4.2.6.8 and 6.1.1.4'

loop_
_geom_angle_atom_site_label_1
_geom_angle_atom_site_label_2
_geom_angle_atom_site_label_3
_geom_angle_site_symmetry_1
_geom_angle_site_symmetry_3
_geom_angle
_geom_angle_publ_flag
N1 C1 C2 . . 119.3(2) ?
N1 C1 H1A . . 120.3 ?
C2 C1 H1A . . 120.3 ?
C1 C2 C3 . . 119.7(2) ?
C1 C2 H2A . . 120.1 ?
C3 C2 H2A . . 120.1 ?
C4 C3 C2 . . 119.0(2) ?
C4 C3 C6 . . 121.7(2) ?
C2 C3 C6 . . 119.3(2) ?
C5 C4 C3 . . 119.5(2) ?
C5 C4 H4A . . 120.3 ?
C3 C4 H4A . . 120.3 ?
N1 C5 C4 . . 119.5(2) ?
N1 C5 H5A . . 120.2 ?
C4 C5 H5A . . 120.2 ?
O1 C6 N2 . . 125.5(2) ?
O1 C6 C3 . . 119.7(2) ?
N2 C6 C3 . . 114.83(19) ?
N2 C7 C8 . . 108.7(2) ?
N2 C7 C9 . . 109.9(2) ?
C8 C7 C9 . . 112.4(2) ?
N2 C7 H7A . . 108.6 ?
C8 C7 H7A . . 108.6 ?
C9 C7 H7A . . 108.6 ?
C7 C8 H8A . . 109.5 ?
C7 C8 H8B . . 109.5 ?
H8A C8 H8B . . 109.5 ?
C7 C8 H8C . . 109.5 ?
H8A C8 H8C . . 109.5 ?
H8B C8 H8C . . 109.5 ?
C7 C9 H9A . . 109.5 ?
C7 C9 H9B . . 109.5 ?
H9A C9 H9B . . 109.5 ?
C7 C9 H9C . . 109.5 ?
H9A C9 H9C . . 109.5 ?
H9B C9 H9C . . 109.5 ?
O3 Cl1 O5 . . 110.28(18) ?
O3 Cl1 O2 . . 112.70(17) ?
O5 Cl1 O2 . . 109.78(13) ?
O3 Cl1 O4 . . 109.5(2) ?
O5 Cl1 O4 . . 106.56(16) ?
O2 Cl1 O4 . . 107.79(14) ?
C1 N1 C5 . . 123.0(2) ?
C1 N1 H1B . . 118.5 ?
C5 N1 H1B . . 118.5 ?
C6 N2 C7 . . 123.7(2) ?
C6 N2 H2B . . 118.2 ?
C7 N2 H2B . . 118.2 ?

loop_
_geom_bond_atom_site_label_1
_geom_bond_atom_site_label_2
_geom_bond_site_symmetry_2
_geom_bond_distance
_geom_bond_publ_flag
C1 N1 . 1.333(4) ?
C1 C2 . 1.373(4) ?
C1 H1A . 0.9300 ?
C2 C3 . 1.388(3) ?
C2 H2A . 0.9300 ?
C3 C4 . 1.387(3) ?
C3 C6 . 1.509(3) ?
C4 C5 . 1.372(4) ?
C4 H4A . 0.9300 ?
C5 N1 . 1.337(3) ?
C5 H5A . 0.9300 ?
C6 O1 . 1.226(3) ?
C6 N2 . 1.329(3) ?
C7 N2 . 1.468(3) ?
C7 C8 . 1.509(4) ?
C7 C9 . 1.521(5) ?
C7 H7A . 0.9800 ?
C8 H8A . 0.9600 ?
C8 H8B . 0.9600 ?
C8 H8C . 0.9600 ?
C9 H9A . 0.9600 ?
C9 H9B . 0.9600 ?
C9 H9C . 0.9600 ?
Cl1 O3 . 1.389(3) ?
Cl1 O5 . 1.429(2) ?
Cl1 O2 . 1.4305(19) ?
Cl1 O4 . 1.450(3) ?
N1 H1B . 0.8600 ?
N2 H2B . 0.8600 ?

loop_
_geom_hbond_atom_site_label_D
_geom_hbond_atom_site_label_H
_geom_hbond_atom_site_label_A
_geom_hbond_site_symmetry_A
_geom_hbond_distance_DH
_geom_hbond_distance_HA
_geom_hbond_distance_DA
_geom_hbond_angle_DHA
_geom_hbond_publ_flag
N1 H1B O5 1_665 0.86 2.20 2.879(3) 136 y
N1 H1B O2 2_767 0.86 2.36 3.032(4) 135 y
N1 H1B O5 2_667 0.86 2.55 2.918(3) 107 n
N2 H2B O1 1_655 0.86 2.18 2.957(3) 150 y
C1 H1A O2 1_565 0.93 2.58 3.491(4) 168 n
C4 H4A O4 1_655 0.93 2.50 3.171(3) 130 n
C5 H5A O4 2_767 0.93 2.55 3.426(4) 157 n
C7 H7A O1 . 0.98 2.49 2.863(3) 102 n

loop_
_geom_torsion_atom_site_label_1
_geom_torsion_atom_site_label_2
_geom_torsion_atom_site_label_3
_geom_torsion_atom_site_label_4
_geom_torsion_site_symmetry_1
_geom_torsion_site_symmetry_2
_geom_torsion_site_symmetry_3
_geom_torsion_site_symmetry_4
_geom_torsion
_geom_torsion_publ_flag
N1 C1 C2 C3 . . . . -0.6(4) ?
C1 C2 C3 C4 . . . . 0.7(4) ?
C1 C2 C3 C6 . . . . 178.6(2) ?
C2 C3 C4 C5 . . . . 0.3(4) ?
C6 C3 C4 C5 . . . . -177.6(2) ?
C3 C4 C5 N1 . . . . -1.3(4) ?
C4 C3 C6 O1 . . . . 144.7(2) ?
C2 C3 C6 O1 . . . . -33.2(3) ?
C4 C3 C6 N2 . . . . -34.6(3) ?
C2 C3 C6 N2 . . . . 147.5(2) ?
C2 C1 N1 C5 . . . . -0.4(4) ?
C4 C5 N1 C1 . . . . 1.4(4) ?
O1 C6 N2 C7 . . . . -2.7(4) ?
C3 C6 N2 C7 . . . . 176.5(2) ?
C8 C7 N2 C6 . . . . -131.6(3) ?
C9 C7 N2 C6 . . . . 105.0(3) ?

loop_
_cod_related_entry_id
_cod_related_entry_database
_cod_related_entry_code
1 ChemSpider 30656084
